data_4020722
loop_
_publ_author_name
'Jos\'e C. Iglesias-S\'anchez'
'Beatriz Souto'
'C\'esar J. Pastor'
'Javier de Mendoza'
'Pilar Prados'

_publ_section_title
;
 Synthesis and Conformational Studies on
 Hexa-O-alkyl p-Unsubstituted Calix[6]arenes
;
_journal_name_full 'Journal of Organic Chemistry'
_journal_page_first 10400
_journal_page_last 10407
_journal_paper_doi 10.1021/jo0516638
_journal_volume 70
_journal_year 2005
_chemical_formula_sum 'C80 H86 Br2 O14'
_chemical_formula_weight 1431.31
_space_group_IT_number 14
_symmetry_cell_setting monoclinic
_symmetry_space_group_name_Hall '-P 2ybc'
_symmetry_space_group_name_H-M 'P 1 21/c 1'
_cell_angle_alpha 90.00
_cell_angle_beta 109.6400(10)
_cell_angle_gamma 90.00
_cell_formula_units_Z 2
_cell_length_a 11.8114(2)
_cell_length_b 21.0977(4)
_cell_length_c 15.8270(3)
_cell_measurement_temperature 297(2)
_cell_volume 3714.53(12)
_diffrn_ambient_temperature 297(2)
_exptl_crystal_density_diffrn 1.280
_exptl_crystal_density_meas 0
_cod_depositor_comments
;
The following automatic conversions were performed:
'_symmetry_cell_setting' value 'Monoclinic' changed to 'monoclinic'
according to '/home/saulius/struct/CIF-dictionaries/cif_core.dic'
dictionary named 'cif_core.dic' version 2.4.1 from 2010-06-29.

Automatic conversion script
Id: cif_fix_enum 1527 2010-12-29 10:47:43Z saulius 
;
_cod_original_sg_symbol_H-M 'P 21/c'
_cod_database_code 4020722

loop_
_symmetry_equiv_pos_as_xyz
'x, y, z'
'-x, y+1/2, -z+1/2'
'-x, -y, -z'
'x, -y-1/2, z-1/2'

loop_
_atom_site_label
_atom_site_type_symbol
_atom_site_fract_x
_atom_site_fract_y
_atom_site_fract_z
_atom_site_U_iso_or_equiv
_atom_site_adp_type
_atom_site_occupancy
_atom_site_symmetry_multiplicity
_atom_site_calc_flag
_atom_site_refinement_flags
_atom_site_disorder_assembly
_atom_site_disorder_group
Br1 Br 0.58088(8) 1.14654(4) 0.19700(7) 0.1214(4) Uani 1 1 d . . .
O1 O 0.9345(3) 0.89268(17) 0.3044(2) 0.0744(10) Uani 1 1 d . . .
O2 O 0.6535(3) 0.85389(14) 0.39244(19) 0.0566(7) Uani 1 1 d . . .
O3 O 0.4879(17) 0.8812(5) 0.2372(8) 0.468(16) Uani 1 1 d . . .
O4 O 0.4384(6) 0.7933(2) 0.2067(3) 0.141(2) Uani 1 1 d . . .
O5 O 0.7837(3) 0.96462(15) 0.71416(19) 0.0614(8) Uani 1 1 d . . .
O6 O 0.7508(7) 0.9616(2) 0.9219(3) 0.141(2) Uani 1 1 d . . .
O7 O 0.8217(8) 0.8880(4) 0.8579(4) 0.181(4) Uani 1 1 d . . .
C1 C 0.6955(5) 1.0824(3) 0.2535(4) 0.0748(14) Uani 1 1 d . . .
C2 C 0.6552(5) 1.0207(3) 0.2477(4) 0.0697(13) Uani 1 1 d . . .
H2 H 0.5754 1.0106 0.2167 0.084 Uiso 1 1 calc R . .
C3 C 0.7376(5) 0.9749(2) 0.2895(4) 0.0680(12) Uani 1 1 d . . .
H3 H 0.7122 0.9330 0.2873 0.082 Uiso 1 1 calc R . .
C4 C 0.8564(4) 0.9889(2) 0.3345(3) 0.0601(11) Uani 1 1 d . . .
C5 C 0.8921(5) 1.0511(3) 0.3386(4) 0.0787(15) Uani 1 1 d . . .
H5 H 0.9723 1.0613 0.3681 0.094 Uiso 1 1 calc R . .
C6 C 0.8117(6) 1.0984(3) 0.2999(4) 0.0859(17) Uani 1 1 d . . .
H6 H 0.8360 1.1406 0.3052 0.103 Uiso 1 1 calc R . .
C7 C 0.9438(5) 0.9361(2) 0.3758(3) 0.0687(13) Uani 1 1 d . . .
H7A H 1.0250 0.9525 0.4007 0.082 Uiso 1 1 calc R . .
H7B H 0.9229 0.9154 0.4233 0.082 Uiso 1 1 calc R . .
C8 C 1.0063(4) 0.8392(2) 0.3247(3) 0.0604(11) Uani 1 1 d . . .
C9 C 0.9599(4) 0.7828(2) 0.3460(3) 0.0576(11) Uani 1 1 d . . .
C10 C 1.0287(5) 0.7282(2) 0.3564(3) 0.0635(12) Uani 1 1 d . . .
H10 H 0.9995 0.6902 0.3706 0.076 Uiso 1 1 calc R . .
C11 C 1.1400(5) 0.7297(2) 0.3459(3) 0.0654(12) Uani 1 1 d . . .
H11 H 1.1852 0.6927 0.3528 0.078 Uiso 1 1 calc R . .
C12 C 1.1845(5) 0.7857(3) 0.3252(3) 0.0657(12) Uani 1 1 d . . .
H12 H 1.2595 0.7861 0.3180 0.079 Uiso 1 1 calc R . .
C13 C 1.1193(5) 0.8414(2) 0.3149(3) 0.0618(12) Uani 1 1 d . . .
C14 C 1.1691(5) 0.9022(3) 0.2935(3) 0.0748(14) Uani 1 1 d . . .
H14A H 1.1028 0.9280 0.2570 0.090 Uiso 1 1 calc R . .
H14B H 1.2196 0.8926 0.2579 0.090 Uiso 1 1 calc R . .
C15 C 0.8361(5) 0.7808(3) 0.3560(3) 0.0662(12) Uani 1 1 d . . .
H15A H 0.8016 0.7390 0.3388 0.079 Uiso 1 1 calc R . .
H15B H 0.7844 0.8113 0.3150 0.079 Uiso 1 1 calc R . .
C16 C 0.8379(4) 0.7952(2) 0.4510(3) 0.0568(10) Uani 1 1 d . . .
C17 C 0.7465(4) 0.8304(2) 0.4658(3) 0.0527(10) Uani 1 1 d . . .
C18 C 0.7464(4) 0.8466(2) 0.5522(3) 0.0544(10) Uani 1 1 d . . .
C19 C 0.8410(5) 0.8233(2) 0.6244(3) 0.0650(12) Uani 1 1 d . . .
H19 H 0.8435 0.8326 0.6824 0.078 Uiso 1 1 calc R . .
C20 C 0.9306(5) 0.7870(3) 0.6122(3) 0.0694(13) Uani 1 1 d . . .
H20 H 0.9922 0.7714 0.6616 0.083 Uiso 1 1 calc R . .
C21 C 0.9288(5) 0.7736(2) 0.5257(3) 0.0655(12) Uani 1 1 d . . .
H21 H 0.9905 0.7495 0.5180 0.079 Uiso 1 1 calc R . .
C22 C 0.5614(4) 0.8099(3) 0.3504(3) 0.0731(14) Uani 1 1 d . . .
H22A H 0.5070 0.8063 0.3843 0.088 Uiso 1 1 calc R . .
H22B H 0.5962 0.7685 0.3484 0.088 Uiso 1 1 calc R . .
C23 C 0.4953(6) 0.8314(3) 0.2590(4) 0.095(2) Uani 1 1 d . . .
C24 C 0.3708(10) 0.7989(4) 0.1097(4) 0.120(3) Uani 1 1 d . . .
C25 C 0.4433(11) 0.7669(8) 0.0637(6) 0.205(6) Uani 1 1 d . . .
H25A H 0.4329 0.7219 0.0660 0.308 Uiso 1 1 calc R . .
H25B H 0.5265 0.7774 0.0926 0.308 Uiso 1 1 calc R . .
H25C H 0.4181 0.7804 0.0022 0.308 Uiso 1 1 calc R . .
C26 C 0.2717(13) 0.784(2) 0.0976(7) 0.55(3) Uani 1 1 d . . .
H26A H 0.2806 0.7424 0.1221 0.822 Uiso 1 1 d R . .
H26B H 0.2287 0.7826 0.0342 0.822 Uiso 1 1 d R . .
H26C H 0.2279 0.8101 0.1261 0.822 Uiso 1 1 d R . .
C27 C 0.371(4) 0.8651(8) 0.0774(9) 0.53(3) Uani 1 1 d . . .
H27A H 0.3798 0.8646 0.0192 0.794 Uiso 1 1 d R . .
H27B H 0.4374 0.8879 0.1185 0.794 Uiso 1 1 d R . .
H27C H 0.2972 0.8856 0.0737 0.794 Uiso 1 1 d R . .
C28 C 0.6505(5) 0.8877(2) 0.5655(3) 0.0653(12) Uani 1 1 d . . .
H28A H 0.6459 0.8795 0.6245 0.078 Uiso 1 1 calc R . .
H28B H 0.5738 0.8761 0.5216 0.078 Uiso 1 1 calc R . .
C29 C 0.6712(4) 0.9579(2) 0.5569(3) 0.0559(10) Uani 1 1 d . . .
C30 C 0.6274(4) 0.9882(2) 0.4743(3) 0.0639(12) Uani 1 1 d . . .
H30 H 0.5842 0.9651 0.4237 0.077 Uiso 1 1 calc R . .
C31 C 0.6471(5) 1.0519(3) 0.4663(3) 0.0670(12) Uani 1 1 d . . .
H31 H 0.6170 1.0713 0.4104 0.080 Uiso 1 1 calc R . .
C32 C 0.7110(5) 1.0874(2) 0.5404(3) 0.0640(12) Uani 1 1 d . . .
H32 H 0.7233 1.1305 0.5341 0.077 Uiso 1 1 calc R . .
C33 C 0.7573(4) 1.0589(2) 0.6248(3) 0.0603(11) Uani 1 1 d . . .
C34 C 0.7363(4) 0.9949(2) 0.6319(3) 0.0559(10) Uani 1 1 d . . .
C35 C 0.7140(6) 0.9722(3) 0.7709(3) 0.0774(15) Uani 1 1 d . . .
H35A H 0.6337 0.9557 0.7415 0.093 Uiso 1 1 calc R . .
H35B H 0.7075 1.0168 0.7832 0.093 Uiso 1 1 calc R . .
C36 C 0.7731(7) 0.9371(3) 0.8569(4) 0.0850(17) Uani 1 1 d . . .
C37 C 0.7940(15) 0.9364(6) 1.0147(6) 0.174(5) Uani 1 1 d . . .
C38 C 0.774(4) 0.9845(11) 1.0618(10) 0.62(4) Uani 1 1 d . . .
H38A H 0.7217 0.9700 1.0926 0.935 Uiso 1 1 d R . .
H38B H 0.7365 1.0185 1.0220 0.935 Uiso 1 1 d R . .
H38C H 0.8482 0.9992 1.1046 0.935 Uiso 1 1 d R . .
C39 C 0.7322(11) 0.8733(7) 1.0120(8) 0.192(6) Uani 1 1 d . . .
H39A H 0.7620 0.8538 1.0701 0.288 Uiso 1 1 calc R . .
H39B H 0.7483 0.8463 0.9686 0.288 Uiso 1 1 calc R . .
H39C H 0.6471 0.8798 0.9957 0.288 Uiso 1 1 calc R . .
C40 C 0.9367(14) 0.9164(9) 1.0441(8) 0.235(8) Uani 1 1 d . . .
H40A H 0.9857 0.9511 1.0754 0.352 Uiso 1 1 calc R . .
H40B H 0.9563 0.9066 0.9914 0.352 Uiso 1 1 calc R . .
H40C H 0.9514 0.8800 1.0826 0.352 Uiso 1 1 calc R . .

loop_
_atom_site_aniso_label
_atom_site_aniso_U_11
_atom_site_aniso_U_22
_atom_site_aniso_U_33
_atom_site_aniso_U_23
_atom_site_aniso_U_13
_atom_site_aniso_U_12
Br1 0.1046(6) 0.0986(6) 0.1494(8) 0.0436(5) 0.0271(5) 0.0334(4)
O1 0.090(2) 0.069(2) 0.0561(18) -0.0043(15) 0.0133(18) 0.0239(17)
O2 0.0511(16) 0.0630(19) 0.0472(15) -0.0037(12) 0.0055(13) -0.0061(13)
O3 0.63(3) 0.177(8) 0.243(11) 0.087(8) -0.314(16) -0.180(13)
O4 0.235(7) 0.087(3) 0.053(2) -0.008(2) -0.016(3) -0.016(4)
O5 0.071(2) 0.072(2) 0.0439(15) 0.0047(13) 0.0229(14) 0.0104(15)
O6 0.282(8) 0.101(3) 0.060(2) 0.015(2) 0.084(4) 0.048(4)
O7 0.259(9) 0.191(7) 0.117(4) 0.078(5) 0.096(5) 0.132(7)
C1 0.080(4) 0.073(3) 0.074(3) 0.018(3) 0.030(3) 0.018(3)
C2 0.063(3) 0.077(3) 0.071(3) -0.002(2) 0.025(2) 0.003(2)
C3 0.076(3) 0.060(3) 0.074(3) 0.001(2) 0.033(3) 0.000(2)
C4 0.065(3) 0.064(3) 0.056(2) 0.006(2) 0.027(2) 0.007(2)
C5 0.070(3) 0.072(3) 0.091(4) 0.014(3) 0.024(3) -0.003(3)
C6 0.088(4) 0.064(3) 0.108(4) 0.022(3) 0.034(4) 0.000(3)
C7 0.085(3) 0.064(3) 0.055(3) -0.002(2) 0.020(2) 0.013(2)
C8 0.070(3) 0.063(3) 0.043(2) -0.0090(19) 0.012(2) 0.009(2)
C9 0.061(3) 0.068(3) 0.042(2) -0.0128(19) 0.015(2) 0.002(2)
C10 0.077(3) 0.064(3) 0.048(2) -0.009(2) 0.018(2) 0.002(2)
C11 0.068(3) 0.069(3) 0.052(2) -0.010(2) 0.012(2) 0.016(2)
C12 0.062(3) 0.081(3) 0.051(2) -0.010(2) 0.015(2) 0.005(2)
C13 0.067(3) 0.073(3) 0.041(2) -0.006(2) 0.011(2) 0.000(2)
C14 0.093(4) 0.080(3) 0.046(2) -0.005(2) 0.016(2) -0.014(3)
C15 0.065(3) 0.080(3) 0.048(2) -0.009(2) 0.011(2) 0.002(2)
C16 0.054(2) 0.067(3) 0.047(2) -0.0058(19) 0.0130(19) -0.005(2)
C17 0.046(2) 0.060(2) 0.044(2) -0.0029(18) 0.0048(18) -0.0090(18)
C18 0.060(3) 0.055(2) 0.049(2) -0.0008(18) 0.019(2) -0.0074(19)
C19 0.073(3) 0.078(3) 0.041(2) -0.004(2) 0.015(2) -0.003(2)
C20 0.068(3) 0.081(3) 0.048(2) 0.002(2) 0.006(2) 0.006(2)
C21 0.063(3) 0.075(3) 0.053(3) -0.004(2) 0.012(2) 0.008(2)
C22 0.054(3) 0.093(4) 0.060(3) -0.006(2) 0.002(2) -0.021(2)
C23 0.090(4) 0.069(4) 0.089(4) 0.013(3) -0.021(3) -0.031(3)
C24 0.175(8) 0.105(5) 0.047(3) -0.014(3) -0.007(4) 0.035(5)
C25 0.174(11) 0.35(2) 0.082(6) -0.017(9) 0.037(7) 0.034(12)
C26 0.112(9) 1.44(10) 0.050(5) 0.028(18) -0.029(6) -0.08(3)
C27 1.19(9) 0.196(16) 0.079(8) 0.017(8) 0.06(2) 0.26(3)
C28 0.066(3) 0.074(3) 0.060(3) -0.002(2) 0.027(2) -0.008(2)
C29 0.052(2) 0.069(3) 0.053(2) -0.001(2) 0.026(2) 0.0016(19)
C30 0.067(3) 0.077(3) 0.047(2) -0.007(2) 0.017(2) 0.001(2)
C31 0.076(3) 0.081(3) 0.043(2) 0.005(2) 0.018(2) 0.004(2)
C32 0.079(3) 0.064(3) 0.051(2) 0.002(2) 0.024(2) 0.000(2)
C33 0.064(3) 0.069(3) 0.048(2) -0.004(2) 0.020(2) -0.002(2)
C34 0.058(3) 0.067(3) 0.045(2) 0.0016(19) 0.021(2) 0.006(2)
C35 0.106(4) 0.081(3) 0.059(3) 0.012(2) 0.046(3) 0.023(3)
C36 0.124(5) 0.080(4) 0.055(3) 0.010(3) 0.036(3) 0.019(3)
C37 0.318(17) 0.158(9) 0.069(5) 0.028(5) 0.096(8) 0.030(10)
C38 1.46(12) 0.34(3) 0.130(12) 0.093(14) 0.34(3) 0.44(5)
C39 0.185(11) 0.260(16) 0.156(9) 0.122(10) 0.090(9) 0.061(10)
C40 0.199(14) 0.34(2) 0.117(8) 0.068(11) -0.011(9) 0.005(14)

loop_
_geom_bond_atom_site_label_1
_geom_bond_atom_site_label_2
_geom_bond_distance
_geom_bond_site_symmetry_2
_geom_bond_publ_flag
Br1 C1 1.911(5) . ?
O1 C8 1.382(6) . ?
O1 C7 1.429(6) . ?
O2 C17 1.394(5) . ?
O2 C22 1.415(5) . ?
O3 C23 1.100(10) . ?
O4 C23 1.187(7) . ?
O4 C24 1.478(7) . ?
O5 C34 1.388(5) . ?
O5 C35 1.416(6) . ?
O6 C36 1.256(7) . ?
O6 C37 1.482(9) . ?
O7 C36 1.182(8) . ?
C1 C6 1.364(8) . ?
C1 C2 1.377(8) . ?
C2 C3 1.374(7) . ?
C3 C4 1.376(7) . ?
C4 C5 1.373(7) . ?
C4 C7 1.511(7) . ?
C5 C6 1.371(8) . ?
C8 C13 1.396(7) . ?
C8 C9 1.398(7) . ?
C9 C10 1.388(7) . ?
C9 C15 1.524(7) . ?
C10 C11 1.380(7) . ?
C11 C12 1.377(7) . ?
C12 C13 1.385(7) . ?
C13 C14 1.495(7) . ?
C14 C33 1.532(6) 3_776 ?
C15 C16 1.528(6) . ?
C16 C21 1.380(6) . ?
C16 C17 1.392(6) . ?
C17 C18 1.410(6) . ?
C18 C19 1.391(7) . ?
C18 C28 1.496(7) . ?
C19 C20 1.372(7) . ?
C20 C21 1.391(7) . ?
C22 C23 1.466(8) . ?
C24 C26 1.161(19) . ?
C24 C25 1.463(14) . ?
C24 C27 1.49(2) . ?
C28 C29 1.515(7) . ?
C29 C30 1.390(6) . ?
C29 C34 1.412(6) . ?
C30 C31 1.377(7) . ?
C31 C32 1.383(7) . ?
C32 C33 1.397(6) . ?
C33 C34 1.385(7) . ?
C33 C14 1.532(6) 3_776 ?
C35 C36 1.501(7) . ?
C37 C38 1.325(19) . ?
C37 C39 1.512(17) . ?
C37 C40 1.646(19) . ?
